data_2225346
loop_
_publ_author_name
'Datta, Amitabha'
'Sie, Ming-Han'
'Huang, Jui-Hsien'
'Lee, Hon Man'

_publ_section_title
Azido(benzoylacetonato-\k^2^<i>O</i>,<i>O</i>')[1-phenyl-3-(2-pyridylmethylimino)but-1-en-1-olato-\k^3^<i>N</i>,<i>N</i>',<i>O</i>]cobalt(III)
_journal_coeditor_code PV2252
_journal_issue 3
_journal_name_full 'Acta Crystallographica Section E'
_journal_page_first m248
_journal_paper_doi 10.1107/S1600536810003338
_journal_volume 66
_journal_year 2010
_chemical_formula_iupac '[Co (C16 H15 N2 O) (C10 H9 O2) (N3)]'
_chemical_formula_moiety 'C26 H24 Co N5 O3'
_chemical_formula_sum 'C26 H24 Co N5 O3'
_chemical_formula_weight 513.43
_chemical_name_systematic
;Azido(benzoylacetonato-\k^2^<i>O</i>,<i>O</i>')[1-phenyl-3-(2-
pyridylmethylimino)but-1-en-1-olato-\k^3^<i>N</i>,<i>N</i>',<i>O</i>]cobalt(III)
;
_space_group_IT_number 14
_symmetry_cell_setting monoclinic
_symmetry_space_group_name_Hall '-P 2ybc'
_symmetry_space_group_name_H-M 'P 1 21/c 1'
_atom_sites_solution_hydrogens geom
_atom_sites_solution_primary direct
_atom_sites_solution_secondary difmap
_audit_creation_method SHELXL-97
_cell_angle_alpha 90.00
_cell_angle_beta 102.752(6)
_cell_angle_gamma 90.00
_cell_formula_units_Z 4
_cell_length_a 14.029(3)
_cell_length_b 14.386(3)
_cell_length_c 12.423(3)
_cell_measurement_reflns_used 715
_cell_measurement_temperature 298(2)
_cell_measurement_theta_max 19.8
_cell_measurement_theta_min 2.2
_cell_volume 2445.4(9)
_computing_cell_refinement 'SAINT (Bruker, 2007)'
_computing_data_collection 'APEX2 (Bruker, 2007)'
_computing_data_reduction 'SAINT (Bruker, 2007)'
_computing_molecular_graphics 'SHELXTL (Sheldrick, 2008)'
_computing_publication_material 'DIAMOND (Brandenburg, 1999)'
_computing_structure_refinement 'SHELXL97 (Sheldrick, 2008)'
_computing_structure_solution 'SHELXS97 (Sheldrick, 2008)'
_diffrn_ambient_temperature 298(2)
_diffrn_measured_fraction_theta_full 1.000
_diffrn_measured_fraction_theta_max 1.000
_diffrn_measurement_device_type 'Bruker SMART APEXII'
_diffrn_measurement_method \w
_diffrn_radiation_monochromator graphite
_diffrn_radiation_type MoK\a
_diffrn_radiation_wavelength 0.71073
_diffrn_reflns_av_R_equivalents 0.1431
_diffrn_reflns_av_sigmaI/netI 0.1097
_diffrn_reflns_limit_h_max 17
_diffrn_reflns_limit_h_min -17
_diffrn_reflns_limit_k_max 17
_diffrn_reflns_limit_k_min -18
_diffrn_reflns_limit_l_max 15
_diffrn_reflns_limit_l_min -15
_diffrn_reflns_number 29548
_diffrn_reflns_theta_full 26.50
_diffrn_reflns_theta_max 26.50
_diffrn_reflns_theta_min 2.05
_diffrn_standards_decay_% 0
_diffrn_standards_interval_count 0
_diffrn_standards_interval_time 0
_diffrn_standards_number 0
_exptl_absorpt_coefficient_mu 0.739
_exptl_absorpt_correction_T_max 0.8087
_exptl_absorpt_correction_T_min 0.7088
_exptl_absorpt_correction_type multi-scan
_exptl_absorpt_process_details '(SADABS; Sheldrick, 1996)'
_exptl_crystal_colour brown
_exptl_crystal_density_diffrn 1.395
_exptl_crystal_density_method 'not measured'
_exptl_crystal_description 'square prism'
_exptl_crystal_F_000 1064
_exptl_crystal_size_max 0.50
_exptl_crystal_size_mid 0.40
_exptl_crystal_size_min 0.30
_refine_diff_density_max 0.517
_refine_diff_density_min -0.291
_refine_ls_extinction_coef 0.0029(4)
_refine_ls_extinction_expression Fc^*^=kFc[1+0.001xFc^2^\l^3^/sin(2\q)]^-1/4^
_refine_ls_extinction_method 'SHELXL97 (Sheldrick, 2008)'
_refine_ls_goodness_of_fit_ref 0.876
_refine_ls_hydrogen_treatment constr
_refine_ls_matrix_type full
_refine_ls_number_parameters 319
_refine_ls_number_reflns 5064
_refine_ls_number_restraints 1
_refine_ls_restrained_S_all 0.876
_refine_ls_R_factor_all 0.1596
_refine_ls_R_factor_gt 0.0559
_refine_ls_shift/su_max 0.001
_refine_ls_shift/su_mean 0.000
_refine_ls_structure_factor_coef Fsqd
_refine_ls_weighting_details 'calc w=1/[\s^2^(Fo^2^)+(0.0651P)^2^+0.0000P] where P=(Fo^2^+2Fc^2^)/3'
_refine_ls_weighting_scheme calc
_refine_ls_wR_factor_gt 0.1212
_refine_ls_wR_factor_ref 0.1465
_reflns_number_gt 2004
_reflns_number_total 5064
_reflns_threshold_expression I>2\s(I)
_cod_data_source_file pv2252.cif
_cod_data_source_block I
_cod_original_sg_symbol_H-M 'P 21/c'
_cod_database_code 2225346
_cod_database_fobs_code 2225346

loop_
_symmetry_equiv_pos_as_xyz
'x, y, z'
'-x, y+1/2, -z+1/2'
'-x, -y, -z'
'x, -y-1/2, z-1/2'

loop_
_atom_site_type_symbol
_atom_site_label
_atom_site_fract_x
_atom_site_fract_y
_atom_site_fract_z
_atom_site_U_iso_or_equiv
_atom_site_adp_type
_atom_site_calc_flag
_atom_site_refinement_flags
_atom_site_occupancy
_atom_site_disorder_assembly
_atom_site_disorder_group
C C1 0.7324(4) 1.1726(4) 0.4878(4) 0.0851(15) Uani d . 1 . .
H H1 0.7583 1.1374 0.4383 0.102 Uiso calc R 1 . .
C C2 0.7474(4) 1.2670(5) 0.4919(5) 0.112(2) Uani d . 1 . .
H H2 0.7820 1.2952 0.4451 0.135 Uiso calc R 1 . .
C C3 0.7099(5) 1.3205(5) 0.5676(6) 0.130(2) Uani d . 1 . .
H H3 0.7217 1.3841 0.5736 0.156 Uiso calc R 1 . .
C C4 0.6557(5) 1.2776(5) 0.6323(5) 0.125(2) Uani d . 1 . .
H H4 0.6281 1.3128 0.6804 0.150 Uiso calc R 1 . .
C C5 0.6418(4) 1.1841(4) 0.6269(4) 0.0926(16) Uani d . 1 . .
H H5 0.6058 1.1564 0.6727 0.111 Uiso calc R 1 . .
C C6 0.6800(3) 1.1285(4) 0.5547(4) 0.0659(12) Uani d . 1 . .
C C7 0.6688(3) 1.0260(3) 0.5500(3) 0.0608(12) Uani d . 1 . .
C C8 0.6028(3) 0.9800(3) 0.5984(3) 0.0633(12) Uani d . 1 . .
H H8 0.5625 1.0167 0.6311 0.076 Uiso calc R 1 . .
C C9 0.5903(3) 0.8841(3) 0.6033(3) 0.0575(12) Uani d . 1 . .
C C10 0.5208(3) 0.8478(3) 0.6717(4) 0.0714(13) Uani d . 1 . .
H H10B 0.4919 0.8993 0.7021 0.107 Uiso calc R 1 . .
H H10A 0.5562 0.8097 0.7306 0.107 Uiso calc R 1 . .
H H10C 0.4703 0.8116 0.6257 0.107 Uiso calc R 1 . .
C C11 0.6247(4) 0.7255(3) 0.5649(4) 0.0812(14) Uani d . 1 . .
H H11A 0.5555 0.7113 0.5519 0.097 Uiso calc R 1 . .
H H11B 0.6553 0.7054 0.6390 0.097 Uiso calc R 1 . .
C C12 0.6696(3) 0.6748(3) 0.4822(4) 0.0627(12) Uani d . 1 . .
C C13 0.6583(3) 0.5820(4) 0.4625(4) 0.0775(14) Uani d . 1 . .
H H13 0.6218 0.5464 0.5012 0.093 Uiso calc R 1 . .
C C14 0.7015(3) 0.5409(3) 0.3845(4) 0.0752(14) Uani d . 1 . .
H H14 0.6948 0.4775 0.3701 0.090 Uiso calc R 1 . .
C C15 0.7548(3) 0.5966(4) 0.3286(4) 0.0683(13) Uani d . 1 . .
H H15 0.7843 0.5711 0.2753 0.082 Uiso calc R 1 . .
C C16 0.7636(3) 0.6887(4) 0.3523(3) 0.0634(12) Uani d . 1 . .
H H16 0.7996 0.7254 0.3141 0.076 Uiso calc R 1 . .
C C17 0.9868(3) 0.8414(3) 0.7072(3) 0.0724(13) Uani d . 1 . .
H H17A 0.9691 0.8851 0.7578 0.109 Uiso calc R 1 . .
H H17B 1.0531 0.8523 0.7017 0.109 Uiso calc R 1 . .
H H17C 0.9810 0.7793 0.7334 0.109 Uiso calc R 1 . .
C C18 0.9201(3) 0.8529(3) 0.5958(4) 0.0616(12) Uani d . 1 . .
C C19 0.9564(3) 0.8776(3) 0.5056(4) 0.0744(14) Uani d . 1 . .
H H19 1.0235 0.8869 0.5180 0.089 Uiso calc R 1 . .
C C20 0.9042(3) 0.8899(3) 0.3995(4) 0.0575(11) Uani d . 1 . .
C C21 0.9506(3) 0.9039(3) 0.3039(4) 0.0612(12) Uani d . 1 . .
C C22 1.0523(3) 0.9007(3) 0.3166(4) 0.0705(13) Uani d . 1 . .
H H22 1.0925 0.8957 0.3867 0.085 Uiso calc R 1 . .
C C23 1.0931(4) 0.9051(3) 0.2247(5) 0.0862(16) Uani d . 1 . .
H H23 1.1606 0.9015 0.2338 0.103 Uiso calc R 1 . .
C C24 1.0358(4) 0.9147(4) 0.1210(5) 0.0917(17) Uani d . 1 . .
H H24 1.0638 0.9179 0.0599 0.110 Uiso calc R 1 . .
C C25 0.9365(4) 0.9193(4) 0.1087(4) 0.0953(17) Uani d . 1 . .
H H25 0.8967 0.9252 0.0385 0.114 Uiso calc R 1 . .
C C26 0.8941(4) 0.9153(3) 0.2001(4) 0.0772(14) Uani d . 1 . .
H H26 0.8266 0.9206 0.1904 0.093 Uiso calc R 1 . .
Co Co1 0.72505(4) 0.85915(4) 0.46535(5) 0.0621(3) Uani d . 1 . .
N N1 0.7223(2) 0.7297(2) 0.4290(3) 0.0593(9) Uani d . 1 . .
N N2 0.6382(2) 0.8246(3) 0.5547(3) 0.0585(9) Uani d . 1 . .
N N3 0.6147(3) 0.8765(3) 0.3428(3) 0.0777(12) Uani d U 1 . .
N N4 0.6194(3) 0.9354(3) 0.2769(4) 0.0749(11) Uani d U 1 . .
N N5 0.6216(4) 0.9907(3) 0.2103(4) 0.1157(17) Uani d . 1 . .
O O1 0.7286(2) 0.9854(2) 0.4994(2) 0.0706(9) Uani d . 1 . .
O O2 0.8099(2) 0.88660(19) 0.3693(2) 0.0676(8) Uani d . 1 . .
O O3 0.8291(2) 0.83817(19) 0.5923(2) 0.0642(8) Uani d . 1 . .

loop_
_atom_site_aniso_label
_atom_site_aniso_U_11
_atom_site_aniso_U_22
_atom_site_aniso_U_33
_atom_site_aniso_U_12
_atom_site_aniso_U_13
_atom_site_aniso_U_23
C1 0.084(4) 0.069(4) 0.106(4) 0.009(3) 0.031(3) 0.008(3)
C2 0.132(5) 0.076(5) 0.140(6) 0.001(4) 0.054(4) 0.025(4)
C3 0.165(7) 0.072(5) 0.164(7) -0.001(4) 0.061(6) -0.006(5)
C4 0.185(7) 0.068(5) 0.140(6) 0.019(4) 0.076(5) 0.001(4)
C5 0.127(5) 0.069(4) 0.090(4) 0.013(3) 0.043(3) 0.005(3)
C6 0.059(3) 0.069(4) 0.067(3) 0.016(3) 0.009(2) 0.007(3)
C7 0.055(3) 0.069(4) 0.059(3) 0.016(2) 0.014(2) 0.005(2)
C8 0.056(3) 0.076(4) 0.063(3) 0.009(2) 0.023(2) 0.000(2)
C9 0.045(2) 0.076(4) 0.053(3) 0.002(2) 0.013(2) 0.005(2)
C10 0.063(3) 0.091(4) 0.067(3) -0.001(2) 0.029(2) 0.001(3)
C11 0.094(4) 0.068(4) 0.096(4) -0.002(3) 0.051(3) 0.003(3)
C12 0.068(3) 0.063(3) 0.062(3) -0.002(2) 0.025(2) -0.005(3)
C13 0.095(4) 0.075(4) 0.068(3) -0.007(3) 0.031(3) -0.003(3)
C14 0.098(4) 0.061(3) 0.069(3) -0.008(3) 0.023(3) -0.005(3)
C15 0.072(3) 0.074(4) 0.060(3) 0.009(3) 0.015(3) -0.008(3)
C16 0.061(3) 0.071(4) 0.061(3) 0.007(2) 0.018(2) 0.002(3)
C17 0.075(3) 0.074(4) 0.065(3) -0.002(2) 0.009(3) 0.003(2)
C18 0.069(3) 0.054(3) 0.065(3) 0.005(2) 0.021(3) -0.003(2)
C19 0.065(3) 0.092(4) 0.066(3) -0.014(3) 0.015(3) 0.003(3)
C20 0.057(3) 0.056(3) 0.065(3) -0.004(2) 0.025(2) -0.006(2)
C21 0.062(3) 0.067(3) 0.060(3) -0.007(2) 0.025(3) -0.001(2)
C22 0.068(3) 0.088(4) 0.059(3) -0.002(2) 0.021(3) 0.011(3)
C23 0.072(4) 0.096(4) 0.102(5) 0.003(3) 0.041(4) 0.009(3)
C24 0.078(4) 0.131(5) 0.072(4) -0.010(3) 0.028(3) 0.009(3)
C25 0.082(4) 0.140(5) 0.067(4) -0.019(3) 0.022(3) 0.003(3)
C26 0.069(3) 0.116(4) 0.050(3) -0.012(3) 0.019(3) 0.006(3)
Co1 0.0620(4) 0.0668(5) 0.0648(4) 0.0038(3) 0.0301(3) 0.0043(3)
N1 0.061(2) 0.065(3) 0.055(2) 0.0059(18) 0.0195(19) 0.0001(18)
N2 0.056(2) 0.072(3) 0.052(2) 0.0026(18) 0.0216(18) 0.0094(18)
N3 0.080(3) 0.089(3) 0.074(3) -0.002(2) 0.038(2) 0.005(2)
N4 0.090(3) 0.074(3) 0.067(3) 0.023(2) 0.031(2) 0.0026(19)
N5 0.177(5) 0.088(4) 0.088(4) 0.037(3) 0.043(3) 0.022(3)
O1 0.0675(19) 0.064(2) 0.090(2) 0.0054(15) 0.0381(18) 0.0053(16)
O2 0.066(2) 0.076(2) 0.070(2) 0.0016(16) 0.0349(16) 0.0089(16)
O3 0.060(2) 0.078(2) 0.0572(19) 0.0035(16) 0.0173(15) 0.0026(15)

loop_
_atom_type_symbol
_atom_type_description
_atom_type_scat_dispersion_real
_atom_type_scat_dispersion_imag
_atom_type_scat_source
C C 0.0033 0.0016 'International Tables Vol C Tables 4.2.6.8 and 6.1.1.4'
H H 0.0000 0.0000 'International Tables Vol C Tables 4.2.6.8 and 6.1.1.4'
N N 0.0061 0.0033 'International Tables Vol C Tables 4.2.6.8 and 6.1.1.4'
O O 0.0106 0.0060 'International Tables Vol C Tables 4.2.6.8 and 6.1.1.4'
Co Co 0.3494 0.9721 'International Tables Vol C Tables 4.2.6.8 and 6.1.1.4'

loop_
_geom_angle_atom_site_label_1
_geom_angle_atom_site_label_2
_geom_angle_atom_site_label_3
_geom_angle_site_symmetry_1
_geom_angle_site_symmetry_3
_geom_angle
_geom_angle_publ_flag
C2 C1 C6 . . 122.0(5) ?
C2 C1 H1 . . 119.0 ?
C6 C1 H1 . . 119.0 ?
C1 C2 C3 . . 119.4(6) ?
C1 C2 H2 . . 120.3 ?
C3 C2 H2 . . 120.3 ?
C4 C3 C2 . . 119.0(6) ?
C4 C3 H3 . . 120.5 ?
C2 C3 H3 . . 120.5 ?
C5 C4 C3 . . 120.6(6) ?
C5 C4 H4 . . 119.7 ?
C3 C4 H4 . . 119.7 ?
C4 C5 C6 . . 121.9(5) ?
C4 C5 H5 . . 119.1 ?
C6 C5 H5 . . 119.1 ?
C1 C6 C5 . . 117.1(5) ?
C1 C6 C7 . . 120.0(4) ?
C5 C6 C7 . . 122.9(5) ?
O1 C7 C8 . . 124.4(4) ?
O1 C7 C6 . . 113.1(4) ?
C8 C7 C6 . . 122.4(4) ?
C7 C8 C9 . . 126.7(4) ?
C7 C8 H8 . . 116.7 ?
C9 C8 H8 . . 116.7 ?
N2 C9 C8 . . 122.9(4) ?
N2 C9 C10 . . 119.2(4) ?
C8 C9 C10 . . 117.9(4) ?
C9 C10 H10B . . 109.5 ?
C9 C10 H10A . . 109.5 ?
H10B C10 H10A . . 109.5 ?
C9 C10 H10C . . 109.5 ?
H10B C10 H10C . . 109.5 ?
H10A C10 H10C . . 109.5 ?
N2 C11 C12 . . 109.6(4) ?
N2 C11 H11A . . 109.8 ?
C12 C11 H11A . . 109.8 ?
N2 C11 H11B . . 109.8 ?
C12 C11 H11B . . 109.8 ?
H11A C11 H11B . . 108.2 ?
N1 C12 C13 . . 122.7(4) ?
N1 C12 C11 . . 114.0(4) ?
C13 C12 C11 . . 123.2(4) ?
C12 C13 C14 . . 119.6(4) ?
C12 C13 H13 . . 120.2 ?
C14 C13 H13 . . 120.2 ?
C13 C14 C15 . . 118.3(5) ?
C13 C14 H14 . . 120.9 ?
C15 C14 H14 . . 120.9 ?
C16 C15 C14 . . 119.4(4) ?
C16 C15 H15 . . 120.3 ?
C14 C15 H15 . . 120.3 ?
N1 C16 C15 . . 122.9(4) ?
N1 C16 H16 . . 118.5 ?
C15 C16 H16 . . 118.5 ?
C18 C17 H17A . . 109.5 ?
C18 C17 H17B . . 109.5 ?
H17A C17 H17B . . 109.5 ?
C18 C17 H17C . . 109.5 ?
H17A C17 H17C . . 109.5 ?
H17B C17 H17C . . 109.5 ?
O3 C18 C19 . . 123.9(4) ?
O3 C18 C17 . . 115.2(4) ?
C19 C18 C17 . . 120.9(4) ?
C20 C19 C18 . . 127.0(4) ?
C20 C19 H19 . . 116.5 ?
C18 C19 H19 . . 116.5 ?
O2 C20 C19 . . 124.7(4) ?
O2 C20 C21 . . 111.9(4) ?
C19 C20 C21 . . 123.4(4) ?
C26 C21 C22 . . 118.3(4) ?
C26 C21 C20 . . 120.3(4) ?
C22 C21 C20 . . 121.3(4) ?
C23 C22 C21 . . 120.0(4) ?
C23 C22 H22 . . 120.0 ?
C21 C22 H22 . . 120.0 ?
C24 C23 C22 . . 121.2(5) ?
C24 C23 H23 . . 119.4 ?
C22 C23 H23 . . 119.4 ?
C23 C24 C25 . . 118.8(5) ?
C23 C24 H24 . . 120.6 ?
C25 C24 H24 . . 120.6 ?
C24 C25 C26 . . 120.9(5) ?
C24 C25 H25 . . 119.6 ?
C26 C25 H25 . . 119.6 ?
C21 C26 C25 . . 120.7(5) ?
C21 C26 H26 . . 119.6 ?
C25 C26 H26 . . 119.6 ?
O1 Co1 N2 . . 96.43(14) ?
O1 Co1 O2 . . 87.17(12) ?
N2 Co1 O2 . . 176.08(15) ?
O1 Co1 N1 . . 179.28(14) ?
N2 Co1 N1 . . 84.29(16) ?
O2 Co1 N1 . . 92.11(13) ?
O1 Co1 O3 . . 89.39(12) ?
N2 Co1 O3 . . 87.02(13) ?
O2 Co1 O3 . . 94.59(12) ?
N1 Co1 O3 . . 90.73(13) ?
O1 Co1 N3 . . 91.70(16) ?
N2 Co1 N3 . . 89.32(15) ?
O2 Co1 N3 . . 89.01(14) ?
N1 Co1 N3 . . 88.23(16) ?
O3 Co1 N3 . . 176.28(14) ?
C12 N1 C16 . . 117.1(4) ?
C12 N1 Co1 . . 116.0(3) ?
C16 N1 Co1 . . 126.8(3) ?
C9 N2 C11 . . 120.8(3) ?
C9 N2 Co1 . . 124.1(3) ?
C11 N2 Co1 . . 115.1(3) ?
N4 N3 Co1 . . 118.5(3) ?
N5 N4 N3 . . 177.6(6) ?
C7 O1 Co1 . . 124.2(3) ?
C20 O2 Co1 . . 124.5(3) ?
C18 O3 Co1 . . 124.8(3) ?

loop_
_geom_bond_atom_site_label_1
_geom_bond_atom_site_label_2
_geom_bond_site_symmetry_2
_geom_bond_distance
_geom_bond_publ_flag
C1 C2 . 1.372(7) ?
C1 C6 . 1.380(6) ?
C1 H1 . 0.9300 ?
C2 C3 . 1.404(7) ?
C2 H2 . 0.9300 ?
C3 C4 . 1.370(8) ?
C3 H3 . 0.9300 ?
C4 C5 . 1.359(7) ?
C4 H4 . 0.9300 ?
C5 C6 . 1.394(6) ?
C5 H5 . 0.9300 ?
C6 C7 . 1.484(6) ?
C7 O1 . 1.294(4) ?
C7 C8 . 1.378(5) ?
C8 C9 . 1.393(6) ?
C8 H8 . 0.9300 ?
C9 N2 . 1.314(5) ?
C9 C10 . 1.521(5) ?
C10 H10B . 0.9600 ?
C10 H10A . 0.9600 ?
C10 H10C . 0.9600 ?
C11 N2 . 1.447(5) ?
C11 C12 . 1.507(6) ?
C11 H11A . 0.9700 ?
C11 H11B . 0.9700 ?
C12 N1 . 1.350(5) ?
C12 C13 . 1.360(6) ?
C13 C14 . 1.383(6) ?
C13 H13 . 0.9300 ?
C14 C15 . 1.382(6) ?
C14 H14 . 0.9300 ?
C15 C16 . 1.358(6) ?
C15 H15 . 0.9300 ?
C16 N1 . 1.355(5) ?
C16 H16 . 0.9300 ?
C17 C18 . 1.498(6) ?
C17 H17A . 0.9600 ?
C17 H17B . 0.9600 ?
C17 H17C . 0.9600 ?
C18 O3 . 1.285(5) ?
C18 C19 . 1.376(6) ?
C19 C20 . 1.370(6) ?
C19 H19 . 0.9300 ?
C20 O2 . 1.295(5) ?
C20 C21 . 1.488(5) ?
C21 C26 . 1.366(6) ?
C21 C22 . 1.402(6) ?
C22 C23 . 1.387(6) ?
C22 H22 . 0.9300 ?
C23 C24 . 1.367(6) ?
C23 H23 . 0.9300 ?
C24 C25 . 1.370(6) ?
C24 H24 . 0.9300 ?
C25 C26 . 1.395(6) ?
C25 H25 . 0.9300 ?
C26 H26 . 0.9300 ?
Co1 O1 . 1.862(3) ?
Co1 N2 . 1.887(3) ?
Co1 O2 . 1.903(3) ?
Co1 N1 . 1.915(4) ?
Co1 O3 . 1.922(3) ?
Co1 N3 . 1.933(4) ?
N3 N4 . 1.190(5) ?
N4 N5 . 1.153(5) ?

loop_
_geom_hbond_atom_site_label_D
_geom_hbond_atom_site_label_H
_geom_hbond_atom_site_label_A
_geom_hbond_site_symmetry_A
_geom_hbond_distance_DH
_geom_hbond_distance_HA
_geom_hbond_distance_DA
_geom_hbond_angle_DHA
_geom_hbond_publ_flag
C1 H1 O1 . 0.93 2.38 2.699(6) 99.7 y
C16 H16 O2 . 0.93 2.41 2.917(6) 113.9 y
C26 H26 O2 . 0.93 2.34 2.661(5) 99.9 y

loop_
_geom_torsion_atom_site_label_1
_geom_torsion_atom_site_label_2
_geom_torsion_atom_site_label_3
_geom_torsion_atom_site_label_4
_geom_torsion_site_symmetry_1
_geom_torsion_site_symmetry_2
_geom_torsion_site_symmetry_3
_geom_torsion_site_symmetry_4
_geom_torsion
_geom_torsion_publ_flag
C6 C1 C2 C3 . . . . 1.0(9) ?
C1 C2 C3 C4 . . . . -2.7(10) ?
C2 C3 C4 C5 . . . . 2.8(11) ?
C3 C4 C5 C6 . . . . -1.2(10) ?
C2 C1 C6 C5 . . . . 0.5(7) ?
C2 C1 C6 C7 . . . . -177.8(5) ?
C4 C5 C6 C1 . . . . -0.4(8) ?
C4 C5 C6 C7 . . . . 177.9(5) ?
C1 C6 C7 O1 . . . . 14.6(6) ?
C5 C6 C7 O1 . . . . -163.7(4) ?
C1 C6 C7 C8 . . . . -167.4(4) ?
C5 C6 C7 C8 . . . . 14.4(7) ?
O1 C7 C8 C9 . . . . 1.3(7) ?
C6 C7 C8 C9 . . . . -176.5(4) ?
C7 C8 C9 N2 . . . . -4.2(7) ?
C7 C8 C9 C10 . . . . 173.5(4) ?
N2 C11 C12 N1 . . . . 8.4(6) ?
N2 C11 C12 C13 . . . . -171.7(4) ?
N1 C12 C13 C14 . . . . -0.5(7) ?
C11 C12 C13 C14 . . . . 179.6(4) ?
C12 C13 C14 C15 . . . . -0.2(7) ?
C13 C14 C15 C16 . . . . 0.5(7) ?
C14 C15 C16 N1 . . . . 0.0(7) ?
O3 C18 C19 C20 . . . . -0.4(8) ?
C17 C18 C19 C20 . . . . 179.5(4) ?
C18 C19 C20 O2 . . . . 5.4(8) ?
C18 C19 C20 C21 . . . . -171.3(4) ?
O2 C20 C21 C26 . . . . 2.6(6) ?
C19 C20 C21 C26 . . . . 179.7(4) ?
O2 C20 C21 C22 . . . . -173.9(4) ?
C19 C20 C21 C22 . . . . 3.2(6) ?
C26 C21 C22 C23 . . . . -2.8(6) ?
C20 C21 C22 C23 . . . . 173.8(4) ?
C21 C22 C23 C24 . . . . 1.5(7) ?
C22 C23 C24 C25 . . . . -0.4(8) ?
C23 C24 C25 C26 . . . . 0.6(8) ?
C22 C21 C26 C25 . . . . 3.0(7) ?
C20 C21 C26 C25 . . . . -173.6(4) ?
C24 C25 C26 C21 . . . . -2.0(8) ?
C13 C12 N1 C16 . . . . 1.0(6) ?
C11 C12 N1 C16 . . . . -179.1(4) ?
C13 C12 N1 Co1 . . . . 177.9(4) ?
C11 C12 N1 Co1 . . . . -2.2(5) ?
C15 C16 N1 C12 . . . . -0.7(6) ?
N2 Co1 N1 C12 . . . . -3.3(3) ?
O2 Co1 N1 C12 . . . . 178.3(3) ?
O3 Co1 N1 C12 . . . . 83.6(3) ?
N3 Co1 N1 C12 . . . . -92.8(3) ?
N2 Co1 N1 C16 . . . . 173.3(3) ?
O2 Co1 N1 C16 . . . . -5.2(3) ?
O3 Co1 N1 C16 . . . . -99.8(3) ?
N3 Co1 N1 C16 . . . . 83.8(3) ?
C8 C9 N2 C11 . . . . 178.2(4) ?
C10 C9 N2 C11 . . . . 0.6(6) ?
C8 C9 N2 Co1 . . . . -3.5(6) ?
C10 C9 N2 Co1 . . . . 178.9(3) ?
C12 C11 N2 C9 . . . . 167.4(4) ?
C12 C11 N2 Co1 . . . . -11.1(5) ?
O1 Co1 N2 C9 . . . . 9.8(3) ?
N1 Co1 N2 C9 . . . . -170.1(3) ?
O3 Co1 N2 C9 . . . . 98.8(3) ?
N3 Co1 N2 C9 . . . . -81.8(3) ?
O1 Co1 N2 C11 . . . . -171.8(3) ?
N1 Co1 N2 C11 . . . . 8.3(3) ?
O3 Co1 N2 C11 . . . . -82.8(3) ?
N3 Co1 N2 C11 . . . . 96.6(3) ?
O1 Co1 N3 N4 . . . . 50.9(4) ?
N2 Co1 N3 N4 . . . . 147.3(4) ?
O2 Co1 N3 N4 . . . . -36.3(4) ?
N1 Co1 N3 N4 . . . . -128.4(4) ?
C8 C7 O1 Co1 . . . . 9.0(6) ?
C6 C7 O1 Co1 . . . . -173.0(3) ?
N2 Co1 O1 C7 . . . . -12.5(3) ?
O2 Co1 O1 C7 . . . . 166.0(3) ?
O3 Co1 O1 C7 . . . . -99.4(3) ?
N3 Co1 O1 C7 . . . . 77.0(3) ?
C19 C20 O2 Co1 . . . . -2.6(6) ?
C21 C20 O2 Co1 . . . . 174.4(2) ?
O1 Co1 O2 C20 . . . . 86.7(3) ?
N1 Co1 O2 C20 . . . . -93.4(3) ?
O3 Co1 O2 C20 . . . . -2.5(3) ?
N3 Co1 O2 C20 . . . . 178.4(3) ?
C19 C18 O3 Co1 . . . . -6.4(6) ?
C17 C18 O3 Co1 . . . . 173.6(3) ?
O1 Co1 O3 C18 . . . . -80.2(3) ?
N2 Co1 O3 C18 . . . . -176.7(3) ?
O2 Co1 O3 C18 . . . . 6.9(3) ?
N1 Co1 O3 C18 . . . . 99.1(3) ?
